data_7156840
loop_
_publ_author_name
'Anitha, Mandala'
'Kumara Swamy, K. C.'

_publ_section_title
;
 Highly functionalised (\g-azido/\g-fluoro-\b-iodo/)vinyl derivatives from
 phosphorus based allenes or allenoates: IO halogen bonding interactions.
;
_journal_issue 23
_journal_name_full 'Organic &amp; biomolecular chemistry'
_journal_page_first 5736
_journal_page_last 5748
_journal_paper_doi 10.1039/c9ob00715f
_journal_volume 17
_journal_year 2019
_chemical_formula_sum 'C22 H19 I2 O P'
_chemical_formula_weight 584.14
_space_group_IT_number 33
_space_group_name_Hall 'P 2c -2n'
_space_group_name_H-M_alt 'P n a 21'
_symmetry_cell_setting orthorhombic
_symmetry_space_group_name_Hall 'P 2c -2n'
_symmetry_space_group_name_H-M 'P n a 21'
_atom_sites_solution_hydrogens geom
_atom_sites_solution_primary direct
_atom_sites_solution_secondary difmap
_audit_creation_method SHELXL-97
_audit_update_record
;
2019-03-27 deposited with the CCDC.    2019-05-09 downloaded from the CCDC.
;
_cell_angle_alpha 90.00
_cell_angle_beta 90.00
_cell_angle_gamma 90.00
_cell_formula_units_Z 4
_cell_length_a 19.5490(16)
_cell_length_b 9.8719(8)
_cell_length_c 10.8488(8)
_cell_measurement_reflns_used 9713
_cell_measurement_temperature 298(2)
_cell_measurement_theta_max 28.34
_cell_measurement_theta_min 2.81
_cell_volume 2093.7(3)
_computing_cell_refinement 'Bruker SAINT'
_computing_data_collection 'Bruker APEX2'
_computing_data_reduction 'Bruker SAINT'
_computing_molecular_graphics 'Bruker SHELXTL'
_computing_publication_material 'Bruker SHELXTL'
_computing_structure_refinement 'SHELXL-97 (Sheldrick, 1997)'
_computing_structure_solution 'SHELXS-97 (Sheldrick, 1990)'
_diffrn_ambient_temperature 298(2)
_diffrn_measured_fraction_theta_full 0.988
_diffrn_measured_fraction_theta_max 0.988
_diffrn_measurement_device_type 'Bruker APEX-II CCD'
_diffrn_measurement_method '\f and \w scans'
_diffrn_radiation_monochromator graphite
_diffrn_radiation_source 'fine-focus sealed tube'
_diffrn_radiation_type MoK\a
_diffrn_radiation_wavelength 0.71073
_diffrn_reflns_av_R_equivalents 0.0514
_diffrn_reflns_av_sigmaI/netI 0.0354
_diffrn_reflns_limit_h_max 23
_diffrn_reflns_limit_h_min -23
_diffrn_reflns_limit_k_max 11
_diffrn_reflns_limit_k_min -11
_diffrn_reflns_limit_l_max 12
_diffrn_reflns_limit_l_min -12
_diffrn_reflns_number 20543
_diffrn_reflns_theta_full 24.99
_diffrn_reflns_theta_max 24.99
_diffrn_reflns_theta_min 2.31
_exptl_absorpt_coefficient_mu 3.089
_exptl_crystal_colour colourless
_exptl_crystal_density_diffrn 1.853
_exptl_crystal_density_method 'not measured'
_exptl_crystal_description block
_exptl_crystal_F_000 1120
_exptl_crystal_recrystallization_method 'Re-crystallisation from solvent'
_exptl_crystal_size_max 0.24
_exptl_crystal_size_mid 0.22
_exptl_crystal_size_min 0.18
_refine_diff_density_max 0.936
_refine_diff_density_min -0.931
_refine_diff_density_rms 0.105
_refine_ls_abs_structure_details 'Flack H D (1983), Acta Cryst. A39, 876-881'
_refine_ls_abs_structure_Flack 0.19(3)
_refine_ls_extinction_coef 0.0156(11)
_refine_ls_extinction_expression Fc^*^=kFc[1+0.001xFc^2^\l^3^/sin(2\q)]^-1/4^
_refine_ls_extinction_method SHELXL
_refine_ls_goodness_of_fit_ref 1.123
_refine_ls_hydrogen_treatment mixed
_refine_ls_matrix_type full
_refine_ls_number_parameters 237
_refine_ls_number_reflns 3647
_refine_ls_number_restraints 1
_refine_ls_restrained_S_all 1.123
_refine_ls_R_factor_all 0.0351
_refine_ls_R_factor_gt 0.0347
_refine_ls_shift/su_max 0.000
_refine_ls_shift/su_mean 0.000
_refine_ls_structure_factor_coef Fsqd
_refine_ls_weighting_details 'calc w=1/[\s^2^(Fo^2^)+(0.0535P)^2^+4.1697P] where P=(Fo^2^+2Fc^2^)/3'
_refine_ls_weighting_scheme calc
_refine_ls_wR_factor_gt 0.1018
_refine_ls_wR_factor_ref 0.1021
_reflns_number_gt 3599
_reflns_number_total 3647
_reflns_threshold_expression >2sigma(I)
_cod_data_source_file c9ob00715f2.cif
_cod_data_source_block Compound5
_cod_depositor_comments
;
The following automatic conversions were performed:

'_symmetry_cell_setting' value 'Orthorhombic' changed to
'orthorhombic' according to
/home/data/users/saulius/crontab/automatic-downloads/rss-feeds/RSC/lib/dictionaries/cif_core.dic
dictionary named 'cif_core.dic' version 2.4.2 from 2011-04-26.

Automatic conversion script
Id: cif_fix_values 4973 2017-02-22 13:04:09Z antanas 

 Adding full bibliography for 7156840--7156850.cif.
;
_cod_original_sg_symbol_H-M ' p_n_a_21'
_cod_database_code 7156840

loop_
_symmetry_equiv_pos_as_xyz
'x, y, z'
'-x, -y, z+1/2'
'x+1/2, -y+1/2, z'
'-x+1/2, y+1/2, z+1/2'

loop_
_atom_site_label
_atom_site_type_symbol
_atom_site_fract_x
_atom_site_fract_y
_atom_site_fract_z
_atom_site_U_iso_or_equiv
_atom_site_adp_type
_atom_site_occupancy
_atom_site_symmetry_multiplicity
_atom_site_calc_flag
_atom_site_refinement_flags
I1 I 0.412204(19) 0.33529(5) 0.63945(5) 0.04516(18) Uani 1 1 d .
I2 I 0.43217(4) 0.01711(6) 0.42523(7) 0.0743(3) Uani 1 1 d .
P1 P 0.63971(8) 0.18385(14) 0.55712(14) 0.0277(3) Uani 1 1 d .
O1 O 0.6334(2) 0.0345(4) 0.5698(5) 0.0399(10) Uani 1 1 d .
C1 C 0.7036(3) 0.2525(6) 0.6611(5) 0.0299(12) Uani 1 1 d .
C13 C 0.5602(3) 0.2757(5) 0.5928(5) 0.0258(11) Uani 1 1 d .
C14 C 0.5698(3) 0.4255(5) 0.6122(5) 0.0256(11) Uani 1 1 d .
C19 C 0.5778(3) 0.4789(6) 0.7306(6) 0.0301(12) Uani 1 1 d .
C21 C 0.5001(3) 0.2161(6) 0.6007(5) 0.0316(12) Uani 1 1 d .
C15 C 0.5688(3) 0.5124(6) 0.5108(6) 0.0332(12) Uani 1 1 d .
H15 H 0.5636 0.4764 0.4301 0.040 Uiso 1 1 calc R
C2 C 0.7292(3) 0.3813(7) 0.6581(6) 0.0361(13) Uani 1 1 d .
H2 H 0.7172 0.4397 0.5918 0.043 Uiso 1 1 calc R
C7 C 0.6591(3) 0.2399(6) 0.4031(6) 0.0358(14) Uani 1 1 d .
C22 C 0.4834(4) 0.0692(7) 0.5927(7) 0.0456(16) Uani 1 1 d .
H22A H 0.4541 0.0440 0.6635 0.055 Uiso 1 1 calc R
H22B H 0.5263 0.0162 0.5989 0.055 Uiso 1 1 calc R
C8 C 0.6083(4) 0.2402(7) 0.3152(6) 0.0396(14) Uani 1 1 d .
H8 H 0.5633 0.2143 0.3388 0.047 Uiso 1 1 calc R
C17 C 0.5837(3) 0.7026(6) 0.6415(10) 0.0448(15) Uani 1 1 d .
H17 H 0.5888 0.7975 0.6525 0.054 Uiso 1 1 calc R
C18 C 0.5846(3) 0.6201(7) 0.7408(7) 0.0384(15) Uani 1 1 d .
H18 H 0.5901 0.6590 0.8203 0.046 Uiso 1 1 calc R
C16 C 0.5755(4) 0.6520(6) 0.5273(8) 0.0393(17) Uani 1 1 d .
H16 H 0.5742 0.7110 0.4582 0.047 Uiso 1 1 calc R
C20 C 0.5807(4) 0.3902(7) 0.8435(6) 0.0445(16) Uani 1 1 d .
H20A H 0.6256 0.3994 0.8828 0.067 Uiso 1 1 calc R
H20B H 0.5734 0.2956 0.8196 0.067 Uiso 1 1 calc R
H20C H 0.5449 0.4180 0.9015 0.067 Uiso 1 1 calc R
C4 C 0.7896(4) 0.3461(9) 0.8444(8) 0.054(2) Uani 1 1 d .
H4 H 0.8192 0.3782 0.9074 0.064 Uiso 1 1 calc R
C11 C 0.6199(5) 0.2763(9) 0.1953(7) 0.058(2) Uani 1 1 d .
H11 H 0.5834 0.2784 0.1374 0.070 Uiso 1 1 calc R
C9 C 0.7264(4) 0.2731(7) 0.3679(7) 0.0429(15) Uani 1 1 d .
H9 H 0.7625 0.2733 0.4266 0.052 Uiso 1 1 calc R
C5 C 0.7648(4) 0.2171(9) 0.8494(7) 0.0484(17) Uani 1 1 d .
H5 H 0.7772 0.1600 0.9163 0.058 Uiso 1 1 calc R
C12 C 0.6876(5) 0.3105(8) 0.1593(7) 0.060(2) Uani 1 1 d .
H12 H 0.6973 0.3363 0.0768 0.072 Uiso 1 1 calc R
C3 C 0.7723(4) 0.4283(8) 0.7500(7) 0.0490(18) Uani 1 1 d .
H3 H 0.7896 0.5181 0.7466 0.059 Uiso 1 1 calc R
C6 C 0.7212(3) 0.1676(6) 0.7575(6) 0.0391(14) Uani 1 1 d .
H6 H 0.7041 0.0776 0.7611 0.047 Uiso 1 1 calc R
C10 C 0.7388(5) 0.3056(8) 0.2457(8) 0.056(2) Uani 1 1 d .
H10 H 0.7843 0.3251 0.2208 0.068 Uiso 1 1 calc R

loop_
_atom_site_aniso_label
_atom_site_aniso_U_11
_atom_site_aniso_U_22
_atom_site_aniso_U_33
_atom_site_aniso_U_23
_atom_site_aniso_U_13
_atom_site_aniso_U_12
I1 0.0296(2) 0.0561(3) 0.0498(3) -0.0006(2) 0.0095(2) -0.00030(17)
I2 0.0961(5) 0.0536(3) 0.0732(4) -0.0079(3) -0.0251(4) -0.0212(3)
P1 0.0284(8) 0.0200(6) 0.0346(8) -0.0040(5) 0.0012(6) 0.0006(5)
O1 0.044(3) 0.022(2) 0.054(3) -0.0064(18) 0.003(2) 0.0000(17)
C1 0.022(2) 0.035(3) 0.033(3) -0.008(2) 0.005(2) 0.004(2)
C13 0.027(3) 0.022(3) 0.029(3) -0.004(2) 0.004(2) 0.002(2)
C14 0.022(2) 0.021(3) 0.033(3) -0.001(2) 0.004(2) -0.0036(19)
C19 0.020(3) 0.034(3) 0.036(3) 0.000(3) 0.005(2) 0.003(2)
C21 0.033(3) 0.030(3) 0.032(3) 0.001(2) 0.002(2) -0.002(2)
C15 0.030(3) 0.035(3) 0.034(3) -0.001(2) 0.001(3) 0.003(2)
C2 0.034(3) 0.040(3) 0.034(3) -0.007(3) -0.004(3) 0.005(2)
C7 0.040(3) 0.029(3) 0.039(3) -0.005(2) 0.014(3) 0.008(2)
C22 0.037(3) 0.042(4) 0.058(4) 0.009(3) -0.008(3) -0.017(3)
C8 0.038(3) 0.044(3) 0.037(3) -0.009(3) 0.007(3) 0.000(3)
C17 0.039(3) 0.025(3) 0.070(5) -0.010(4) -0.010(4) 0.000(2)
C18 0.037(4) 0.034(3) 0.044(4) -0.017(3) -0.004(3) 0.008(3)
C16 0.034(3) 0.031(4) 0.053(4) 0.013(3) -0.006(3) 0.002(2)
C20 0.059(4) 0.040(3) 0.035(3) -0.005(3) 0.007(3) 0.010(3)
C4 0.041(4) 0.074(5) 0.046(4) -0.021(4) -0.010(3) 0.014(4)
C11 0.077(6) 0.058(5) 0.041(4) -0.006(3) 0.001(4) 0.019(4)
C9 0.037(3) 0.038(3) 0.054(4) -0.004(3) 0.011(3) -0.013(3)
C5 0.034(3) 0.075(5) 0.036(3) -0.004(3) 0.003(3) 0.009(3)
C12 0.087(6) 0.051(4) 0.043(5) 0.005(3) 0.024(4) 0.005(4)
C3 0.037(3) 0.047(4) 0.064(5) -0.027(4) 0.001(3) -0.002(3)
C6 0.036(3) 0.040(3) 0.041(3) 0.005(3) 0.005(3) 0.011(3)
C10 0.058(5) 0.047(4) 0.064(5) -0.007(4) 0.030(4) -0.005(4)

loop_
_atom_type_symbol
_atom_type_description
_atom_type_scat_dispersion_real
_atom_type_scat_dispersion_imag
_atom_type_scat_source
C C 0.0033 0.0016 'International Tables Vol C Tables 4.2.6.8 and 6.1.1.4'
H H 0.0000 0.0000 'International Tables Vol C Tables 4.2.6.8 and 6.1.1.4'
O O 0.0106 0.0060 'International Tables Vol C Tables 4.2.6.8 and 6.1.1.4'
P P 0.1023 0.0942 'International Tables Vol C Tables 4.2.6.8 and 6.1.1.4'
I I -0.4742 1.8119 'International Tables Vol C Tables 4.2.6.8 and 6.1.1.4'

loop_
_geom_angle_atom_site_label_1
_geom_angle_atom_site_label_2
_geom_angle_atom_site_label_3
_geom_angle
O1 P1 C7 114.1(3)
O1 P1 C1 111.7(3)
C7 P1 C1 108.5(3)
O1 P1 C13 113.6(3)
C7 P1 C13 102.8(3)
C1 P1 C13 105.5(2)
C2 C1 C6 119.3(6)
C2 C1 P1 125.8(5)
C6 C1 P1 114.6(5)
C21 C13 C14 122.8(5)
C21 C13 P1 123.2(4)
C14 C13 P1 114.1(4)
C15 C14 C19 119.6(5)
C15 C14 C13 119.4(5)
C19 C14 C13 120.9(5)
C14 C19 C18 117.2(6)
C14 C19 C20 122.1(5)
C18 C19 C20 120.6(6)
C13 C21 C22 128.8(6)
C13 C21 I1 119.1(4)
C22 C21 I1 112.0(4)
C16 C15 C14 120.3(6)
C16 C15 H15 119.9
C14 C15 H15 119.9
C1 C2 C3 121.1(6)
C1 C2 H2 119.4
C3 C2 H2 119.4
C8 C7 C9 119.1(6)
C8 C7 P1 119.4(5)
C9 C7 P1 121.3(5)
C21 C22 I2 112.7(4)
C21 C22 H22A 109.1
I2 C22 H22A 109.1
C21 C22 H22B 109.1
I2 C22 H22B 109.1
H22A C22 H22B 107.8
C11 C8 C7 122.6(7)
C11 C8 H8 118.7
C7 C8 H8 118.7
C16 C17 C18 120.8(6)
C16 C17 H17 119.6
C18 C17 H17 119.6
C17 C18 C19 122.3(7)
C17 C18 H18 118.9
C19 C18 H18 118.9
C17 C16 C15 119.7(7)
C17 C16 H16 120.1
C15 C16 H16 120.1
C19 C20 H20A 109.5
C19 C20 H20B 109.5
H20A C20 H20B 109.5
C19 C20 H20C 109.5
H20A C20 H20C 109.5
H20B C20 H20C 109.5
C3 C4 C5 120.1(7)
C3 C4 H4 119.9
C5 C4 H4 119.9
C8 C11 C12 118.5(8)
C8 C11 H11 120.7
C12 C11 H11 120.7
C10 C9 C7 118.5(7)
C10 C9 H9 120.8
C7 C9 H9 120.8
C4 C5 C6 120.9(7)
C4 C5 H5 119.6
C6 C5 H5 119.6
C10 C12 C11 118.9(7)
C10 C12 H12 120.5
C11 C12 H12 120.5
C4 C3 C2 119.9(7)
C4 C3 H3 120.1
C2 C3 H3 120.1
C1 C6 C5 118.7(6)
C1 C6 H6 120.7
C5 C6 H6 120.7
C12 C10 C9 122.3(7)
C12 C10 H10 118.8
C9 C10 H10 118.8

loop_
_geom_bond_atom_site_label_1
_geom_bond_atom_site_label_2
_geom_bond_distance
I1 C21 2.124(6)
I2 C22 2.138(7)
P1 O1 1.486(4)
P1 C7 1.801(6)
P1 C1 1.814(6)
P1 C13 1.840(6)
C1 C2 1.367(9)
C1 C6 1.384(9)
C13 C21 1.318(8)
C13 C14 1.505(7)
C14 C15 1.396(9)
C14 C19 1.397(9)
C19 C18 1.405(9)
C19 C20 1.507(10)
C21 C22 1.488(9)
C15 C16 1.395(9)
C15 H15 0.9500
C2 C3 1.385(9)
C2 H2 0.9500
C7 C8 1.377(10)
C7 C9 1.408(9)
C22 H22A 0.9900
C22 H22B 0.9900
C8 C11 1.367(11)
C8 H8 0.9500
C17 C16 1.345(13)
C17 C18 1.349(13)
C17 H17 0.9500
C18 H18 0.9500
C16 H16 0.9500
C20 H20A 0.9800
C20 H20B 0.9800
C20 H20C 0.9800
C4 C3 1.350(12)
C4 C5 1.365(12)
C4 H4 0.9500
C11 C12 1.422(13)
C11 H11 0.9500
C9 C10 1.385(12)
C9 H9 0.9500
C5 C6 1.400(10)
C5 H5 0.9500
C12 C10 1.371(14)
C12 H12 0.9500
C3 H3 0.9500
C6 H6 0.9500
C10 H10 0.9500
